data_4101877
loop_
_publ_author_name
'David E. Herbert'
'Joe B. Gilroy'
'Anne Staubitz'
'Mairi F. Haddow'
'Jeremy N. Harvey'
'Ian Manners'

_publ_section_title
;
 Strain-Induced Cleavage of Carbon-Carbon Bonds: Bridge Rupture Reactions
 of Group 8 Dicarba[2]metallocenophanes
;
_journal_name_full 'Journal of the American Chemical Society'
_journal_page_first 1988
_journal_page_last 1998
_journal_paper_doi 10.1021/ja9087049
_journal_volume 132
_journal_year 2010
_chemical_formula_moiety 'C20 H28 Fe'
_chemical_formula_sum 'C20 H28 Fe'
_chemical_formula_weight 324.27
_chemical_name_common meso-1,1'-(ditertbutylethylenyl)ferrocene
_chemical_name_systematic
; 
 ? 
;
_space_group_IT_number 61
_symmetry_cell_setting orthorhombic
_symmetry_space_group_name_Hall '-P 2ac 2ab'
_symmetry_space_group_name_H-M 'P b c a'
_atom_sites_solution_hydrogens geom
_atom_sites_solution_primary direct
_atom_sites_solution_secondary difmap
_audit_creation_method SHELXL-97
_cell_angle_alpha 90.00
_cell_angle_beta 90.00
_cell_angle_gamma 90.00
_cell_formula_units_Z 8
_cell_length_a 15.334(4)
_cell_length_b 8.573(3)
_cell_length_c 24.431(7)
_cell_measurement_reflns_used 7461
_cell_measurement_temperature 100(2)
_cell_measurement_theta_max 54.896
_cell_measurement_theta_min 7.119
_cell_volume 3211.7(17)
_computing_cell_refinement 'Bruker SMART'
_computing_data_collection 'Bruker SMART'
_computing_data_reduction 'Bruker SAINT'
_computing_structure_refinement 'SHELXL-97 (Sheldrick, 1997)'
_computing_structure_solution 'SHELXS-97 (Sheldrick, 1990)'
_diffrn_ambient_temperature 100(2)
_diffrn_measured_fraction_theta_full 0.995
_diffrn_measured_fraction_theta_max 0.995
_diffrn_measurement_device_type 'CCD area detector'
_diffrn_measurement_method 'phi and omega scans'
_diffrn_radiation_monochromator graphite
_diffrn_radiation_source 'fine-focus sealed tube'
_diffrn_radiation_type MoK\a
_diffrn_radiation_wavelength 0.71073
_diffrn_reflns_av_R_equivalents 0.0369
_diffrn_reflns_av_sigmaI/netI 0.0278
_diffrn_reflns_limit_h_max 18
_diffrn_reflns_limit_h_min -19
_diffrn_reflns_limit_k_max 11
_diffrn_reflns_limit_k_min -11
_diffrn_reflns_limit_l_max 31
_diffrn_reflns_limit_l_min -31
_diffrn_reflns_number 19773
_diffrn_reflns_theta_full 27.62
_diffrn_reflns_theta_max 27.62
_diffrn_reflns_theta_min 2.66
_exptl_absorpt_coefficient_mu 0.931
_exptl_absorpt_correction_T_max 0.992
_exptl_absorpt_correction_T_min 0.715
_exptl_absorpt_correction_type multi-scan
_exptl_absorpt_process_details 'SADABS v1 (Bruker AXS, 2008)'
_exptl_crystal_colour Orange
_exptl_crystal_density_diffrn 1.341
_exptl_crystal_density_method 'not measured'
_exptl_crystal_description Plate
_exptl_crystal_F_000 1392
_exptl_crystal_size_max 0.213
_exptl_crystal_size_mid 0.152
_exptl_crystal_size_min 0.009
_refine_diff_density_max 0.837
_refine_diff_density_min -0.927
_refine_diff_density_rms 0.256
_refine_ls_extinction_coef 0.067(4)
_refine_ls_extinction_method SHELXL
_refine_ls_goodness_of_fit_ref 1.340
_refine_ls_hydrogen_treatment constr
_refine_ls_matrix_type full
_refine_ls_number_parameters 196
_refine_ls_number_reflns 3705
_refine_ls_number_restraints 0
_refine_ls_restrained_S_all 1.340
_refine_ls_R_factor_all 0.0494
_refine_ls_R_factor_gt 0.0334
_refine_ls_shift/su_max 0.002
_refine_ls_shift/su_mean 0.000
_refine_ls_structure_factor_coef Fsqd
_refine_ls_weighting_details 'calc w=1/[\s^2^(Fo^2^)+(0.0806P)^2^+0.5186P] where P=(Fo^2^+2Fc^2^)/3'
_refine_ls_weighting_scheme calc
_refine_ls_wR_factor_gt 0.1001
_refine_ls_wR_factor_ref 0.1426
_reflns_number_gt 3152
_reflns_number_total 3705
_reflns_threshold_expression >2sigma(I)
_cod_data_source_file ja9087049_si_002.cif
_cod_data_source_block fecp2tbu2h2_0m_2
_cod_original_cell_volume 3211.8(16)
_cod_database_code 4101877

loop_
_symmetry_equiv_pos_as_xyz
'x, y, z'
'-x+1/2, -y, z+1/2'
'-x, y+1/2, -z+1/2'
'x+1/2, -y+1/2, -z'
'-x, -y, -z'
'x-1/2, y, -z-1/2'
'x, -y-1/2, z-1/2'
'-x-1/2, y-1/2, z'

loop_
_atom_site_label
_atom_site_type_symbol
_atom_site_fract_x
_atom_site_fract_y
_atom_site_fract_z
_atom_site_U_iso_or_equiv
_atom_site_adp_type
_atom_site_occupancy
_atom_site_symmetry_multiplicity
_atom_site_calc_flag
_atom_site_refinement_flags
_atom_site_disorder_assembly
_atom_site_disorder_group
Fe1 Fe 0.862487(19) 0.11342(4) 0.610279(12) 0.00915(14) Uani 1 1 d . . .
C1 C 0.93888(14) 0.1177(2) 0.67625(8) 0.0102(4) Uani 1 1 d . . .
C2 C 0.85232(13) 0.1654(3) 0.69097(8) 0.0115(4) Uani 1 1 d . . .
H2 H 0.8372 0.2631 0.7067 0.014 Uiso 1 1 calc R . .
C3 C 0.79245(15) 0.0431(3) 0.67817(8) 0.0136(4) Uani 1 1 d . . .
H3 H 0.7310 0.0464 0.6831 0.016 Uiso 1 1 calc R . .
C4 C 0.84091(16) -0.0846(3) 0.65677(9) 0.0146(4) Uani 1 1 d . . .
H4 H 0.8178 -0.1819 0.6451 0.017 Uiso 1 1 calc R . .
C5 C 0.93056(14) -0.0399(2) 0.65604(8) 0.0130(4) Uani 1 1 d . . .
H5 H 0.9775 -0.1038 0.6441 0.016 Uiso 1 1 calc R . .
C8 C 0.93492(14) 0.2848(2) 0.58207(8) 0.0105(4) Uani 1 1 d . . .
C12 C 0.84441(14) 0.3255(3) 0.57500(9) 0.0133(4) Uani 1 1 d . . .
H7 H 0.8165 0.4143 0.5903 0.016 Uiso 1 1 calc R . .
C11 C 0.80348(15) 0.2109(3) 0.54131(8) 0.0158(5) Uani 1 1 d . . .
H8 H 0.7437 0.2088 0.5311 0.019 Uiso 1 1 calc R . .
C10 C 0.86801(15) 0.1003(3) 0.52566(10) 0.0170(5) Uani 1 1 d . . .
H9 H 0.8588 0.0110 0.5033 0.020 Uiso 1 1 calc R . .
C9 C 0.94937(14) 0.1471(3) 0.54949(8) 0.0128(4) Uani 1 1 d . . .
H10 H 1.0038 0.0959 0.5446 0.015 Uiso 1 1 calc R . .
C6 C 1.01743(13) 0.2291(2) 0.67343(8) 0.0091(4) Uani 1 1 d . . .
H11 H 1.0150 0.2873 0.7089 0.011 Uiso 1 1 calc R . .
C7 C 0.98994(14) 0.3572(2) 0.62834(8) 0.0100(4) Uani 1 1 d . . .
H12 H 0.9442 0.4164 0.6488 0.012 Uiso 1 1 calc R . .
C16 C 1.13597(14) 0.0622(3) 0.62187(9) 0.0144(4) Uani 1 1 d . . .
H16A H 1.1932 0.0137 0.6270 0.022 Uiso 1 1 calc R . .
H16B H 1.1395 0.1399 0.5925 0.022 Uiso 1 1 calc R . .
H16C H 1.0932 -0.0180 0.6120 0.022 Uiso 1 1 calc R . .
C15 C 1.18104(14) 0.2526(3) 0.69350(9) 0.0150(4) Uani 1 1 d . . .
H17A H 1.1635 0.3075 0.7269 0.023 Uiso 1 1 calc R . .
H17B H 1.1926 0.3286 0.6644 0.023 Uiso 1 1 calc R . .
H17C H 1.2340 0.1919 0.7007 0.023 Uiso 1 1 calc R . .
C17 C 1.04923(15) 0.4941(3) 0.60792(8) 0.0127(4) Uani 1 1 d . . .
C14 C 1.10331(15) 0.0185(3) 0.72146(9) 0.0152(4) Uani 1 1 d . . .
H15A H 1.1608 -0.0297 0.7259 0.023 Uiso 1 1 calc R . .
H15B H 1.0605 -0.0617 0.7117 0.023 Uiso 1 1 calc R . .
H15C H 1.0860 0.0686 0.7558 0.023 Uiso 1 1 calc R . .
C20 C 0.98961(16) 0.6048(2) 0.57494(9) 0.0169(5) Uani 1 1 d . . .
H20A H 1.0221 0.6992 0.5652 0.025 Uiso 1 1 calc R . .
H20B H 0.9388 0.6332 0.5972 0.025 Uiso 1 1 calc R . .
H20C H 0.9700 0.5522 0.5415 0.025 Uiso 1 1 calc R . .
C19 C 1.12342(15) 0.4455(3) 0.56920(9) 0.0168(5) Uani 1 1 d . . .
H19A H 1.1494 0.5387 0.5527 0.025 Uiso 1 1 calc R . .
H19B H 1.1001 0.3781 0.5403 0.025 Uiso 1 1 calc R . .
H19C H 1.1680 0.3887 0.5899 0.025 Uiso 1 1 calc R . .
C13 C 1.10751(14) 0.1424(2) 0.67545(8) 0.0109(4) Uani 1 1 d . . .
C18 C 1.08298(16) 0.5895(3) 0.65668(9) 0.0172(5) Uani 1 1 d . . .
H18A H 1.1185 0.5227 0.6803 0.026 Uiso 1 1 calc R . .
H18B H 1.0334 0.6304 0.6776 0.026 Uiso 1 1 calc R . .
H18C H 1.1185 0.6765 0.6433 0.026 Uiso 1 1 calc R . .

loop_
_atom_site_aniso_label
_atom_site_aniso_U_11
_atom_site_aniso_U_22
_atom_site_aniso_U_33
_atom_site_aniso_U_23
_atom_site_aniso_U_13
_atom_site_aniso_U_12
Fe1 0.0079(2) 0.0101(2) 0.0095(2) -0.00133(10) 0.00014(10) -0.00070(10)
C1 0.0094(10) 0.0105(10) 0.0107(9) 0.0015(7) 0.0002(8) -0.0003(7)
C2 0.0113(10) 0.0131(10) 0.0102(9) 0.0004(8) 0.0012(7) -0.0006(8)
C3 0.0117(10) 0.0159(10) 0.0132(9) 0.0025(8) 0.0025(8) -0.0022(8)
C4 0.0137(10) 0.0117(9) 0.0182(10) 0.0023(8) 0.0008(8) -0.0031(8)
C5 0.0123(10) 0.0113(10) 0.0154(9) 0.0007(8) -0.0008(8) 0.0006(8)
C8 0.0104(10) 0.0118(9) 0.0092(8) 0.0014(7) 0.0015(7) -0.0004(8)
C12 0.0118(10) 0.0136(11) 0.0143(10) 0.0037(8) -0.0014(8) 0.0016(8)
C11 0.0123(11) 0.0220(11) 0.0133(10) 0.0019(8) -0.0046(8) -0.0020(9)
C10 0.0168(12) 0.0223(12) 0.0118(10) -0.0041(8) -0.0010(8) -0.0032(9)
C9 0.0115(10) 0.0169(10) 0.0100(9) -0.0020(8) 0.0019(8) -0.0019(8)
C6 0.0094(10) 0.0095(9) 0.0083(8) 0.0003(7) -0.0002(7) -0.0002(7)
C7 0.0105(10) 0.0094(9) 0.0100(9) -0.0003(7) -0.0005(7) 0.0003(8)
C16 0.0129(11) 0.0157(11) 0.0144(9) -0.0001(9) 0.0011(8) 0.0019(8)
C15 0.0115(10) 0.0183(10) 0.0152(10) 0.0011(8) -0.0032(8) -0.0013(8)
C17 0.0143(11) 0.0104(10) 0.0135(10) 0.0010(7) -0.0011(8) -0.0023(8)
C14 0.0131(11) 0.0167(10) 0.0159(10) 0.0048(8) -0.0030(8) 0.0016(8)
C20 0.0205(12) 0.0125(10) 0.0176(10) 0.0046(8) -0.0031(9) -0.0013(8)
C19 0.0158(11) 0.0197(12) 0.0148(10) 0.0043(8) 0.0019(8) -0.0034(9)
C13 0.0090(10) 0.0124(9) 0.0113(9) 0.0006(7) -0.0017(8) 0.0001(8)
C18 0.0200(12) 0.0125(10) 0.0190(10) -0.0003(8) -0.0026(9) -0.0041(9)

loop_
_atom_type_symbol
_atom_type_description
_atom_type_scat_dispersion_real
_atom_type_scat_dispersion_imag
_atom_type_scat_source
C C 0.0033 0.0016 'International Tables Vol C Tables 4.2.6.8 and 6.1.1.4'
H H 0.0000 0.0000 'International Tables Vol C Tables 4.2.6.8 and 6.1.1.4'
Fe Fe 0.3463 0.8444 'International Tables Vol C Tables 4.2.6.8 and 6.1.1.4'

loop_
_geom_angle_atom_site_label_1
_geom_angle_atom_site_label_2
_geom_angle_atom_site_label_3
_geom_angle
_geom_angle_site_symmetry_1
_geom_angle_site_symmetry_3
_geom_angle_publ_flag
C8 Fe1 C1 86.43(9) . . ?
C8 Fe1 C9 42.39(8) . . ?
C1 Fe1 C9 101.81(9) . . ?
C8 Fe1 C5 112.88(9) . . ?
C1 Fe1 C5 42.21(8) . . ?
C9 Fe1 C5 99.19(9) . . ?
C8 Fe1 C2 102.70(9) . . ?
C1 Fe1 C2 41.81(8) . . ?
C9 Fe1 C2 137.36(9) . . ?
C5 Fe1 C2 69.15(9) . . ?
C8 Fe1 C12 42.23(8) . . ?
C1 Fe1 C12 114.02(9) . . ?
C9 Fe1 C12 69.46(9) . . ?
C5 Fe1 C12 152.78(9) . . ?
C2 Fe1 C12 101.85(9) . . ?
C8 Fe1 C3 142.47(9) . . ?
C1 Fe1 C3 70.22(9) . . ?
C9 Fe1 C3 167.65(9) . . ?
C5 Fe1 C3 68.52(9) . . ?
C2 Fe1 C3 40.84(9) . . ?
C12 Fe1 C3 122.08(9) . . ?
C8 Fe1 C4 153.59(9) . . ?
C1 Fe1 C4 70.44(9) . . ?
C9 Fe1 C4 128.88(9) . . ?
C5 Fe1 C4 40.87(9) . . ?
C2 Fe1 C4 68.56(9) . . ?
C12 Fe1 C4 161.01(10) . . ?
C3 Fe1 C4 40.25(9) . . ?
C8 Fe1 C10 70.61(9) . . ?
C1 Fe1 C10 141.62(9) . . ?
C9 Fe1 C10 41.05(9) . . ?
C5 Fe1 C10 119.77(9) . . ?
C2 Fe1 C10 170.17(9) . . ?
C12 Fe1 C10 68.34(9) . . ?
C3 Fe1 C10 143.74(9) . . ?
C4 Fe1 C10 120.63(9) . . ?
C8 Fe1 C11 70.30(9) . . ?
C1 Fe1 C11 154.22(9) . . ?
C9 Fe1 C11 68.55(9) . . ?
C5 Fe1 C11 158.89(9) . . ?
C2 Fe1 C11 131.58(9) . . ?
C12 Fe1 C11 40.53(9) . . ?
C3 Fe1 C11 122.66(9) . . ?
C4 Fe1 C11 134.61(9) . . ?
C10 Fe1 C11 40.00(9) . . ?
C2 C1 C5 105.71(19) . . ?
C2 C1 C6 123.93(18) . . ?
C5 C1 C6 129.39(19) . . ?
C2 C1 Fe1 70.37(12) . . ?
C5 C1 Fe1 69.77(12) . . ?
C6 C1 Fe1 115.80(13) . . ?
C3 C2 C1 109.28(19) . . ?
C3 C2 Fe1 71.04(12) . . ?
C1 C2 Fe1 67.81(12) . . ?
C4 C3 C2 108.1(2) . . ?
C4 C3 Fe1 70.01(12) . . ?
C2 C3 Fe1 68.12(12) . . ?
C3 C4 C5 107.49(19) . . ?
C3 C4 Fe1 69.74(12) . . ?
C5 C4 Fe1 67.57(12) . . ?
C4 C5 C1 109.42(19) . . ?
C4 C5 Fe1 71.56(12) . . ?
C1 C5 Fe1 68.02(12) . . ?
C9 C8 C12 106.26(18) . . ?
C9 C8 C7 130.63(19) . . ?
C12 C8 C7 121.17(18) . . ?
C9 C8 Fe1 70.63(12) . . ?
C12 C8 Fe1 71.27(12) . . ?
C7 C8 Fe1 110.68(13) . . ?
C11 C12 C8 109.03(19) . . ?
C11 C12 Fe1 71.85(13) . . ?
C8 C12 Fe1 66.50(12) . . ?
C10 C11 C12 107.9(2) . . ?
C10 C11 Fe1 69.43(13) . . ?
C12 C11 Fe1 67.62(12) . . ?
C11 C10 C9 108.0(2) . . ?
C11 C10 Fe1 70.56(13) . . ?
C9 C10 Fe1 67.37(12) . . ?
C10 C9 C8 108.7(2) . . ?
C10 C9 Fe1 71.58(13) . . ?
C8 C9 Fe1 66.98(11) . . ?
C1 C6 C13 113.17(16) . . ?
C1 C6 C7 104.42(16) . . ?
C13 C6 C7 125.07(16) . . ?
C8 C7 C17 112.70(16) . . ?
C8 C7 C6 111.71(16) . . ?
C17 C7 C6 125.21(17) . . ?
C18 C17 C19 111.87(19) . . ?
C18 C17 C20 106.06(18) . . ?
C19 C17 C20 106.47(17) . . ?
C18 C17 C7 110.36(16) . . ?
C19 C17 C7 115.01(18) . . ?
C20 C17 C7 106.44(18) . . ?
C15 C13 C16 108.08(18) . . ?
C15 C13 C14 104.12(16) . . ?
C16 C13 C14 108.81(18) . . ?
C15 C13 C6 111.35(17) . . ?
C16 C13 C6 115.70(17) . . ?
C14 C13 C6 108.14(17) . . ?

loop_
_geom_bond_atom_site_label_1
_geom_bond_atom_site_label_2
_geom_bond_distance
_geom_bond_site_symmetry_2
_geom_bond_publ_flag
Fe1 C8 1.967(2) . ?
Fe1 C1 1.993(2) . ?
Fe1 C9 2.016(2) . ?
Fe1 C5 2.017(2) . ?
Fe1 C2 2.027(2) . ?
Fe1 C12 2.031(2) . ?
Fe1 C3 2.066(2) . ?
Fe1 C4 2.069(2) . ?
Fe1 C10 2.072(2) . ?
Fe1 C11 2.087(2) . ?
C1 C2 1.435(3) . ?
C1 C5 1.444(3) . ?
C1 C6 1.539(3) . ?
C2 C3 1.429(3) . ?
C3 C4 1.423(3) . ?
C4 C5 1.427(3) . ?
C8 C9 1.441(3) . ?
C8 C12 1.441(3) . ?
C8 C7 1.541(3) . ?
C12 C11 1.427(3) . ?
C11 C10 1.423(3) . ?
C10 C9 1.434(3) . ?
C6 C13 1.569(3) . ?
C6 C7 1.612(3) . ?
C7 C17 1.566(3) . ?
C16 C13 1.542(3) . ?
C15 C13 1.536(3) . ?
C17 C18 1.535(3) . ?
C17 C19 1.537(3) . ?
C17 C20 1.545(3) . ?
C14 C13 1.548(3) . ?
